data_1556016
loop_
_publ_author_name
'Halli, Juliette'
'Bolte, Michael'
'Bats, Jan'
'Manolikakes, Georg'

_publ_section_title
;
 Modular Two-Step Approach for the Stereodivergent Synthesis of
 1,3-Diamines with Three Continuous Stereocenters.
;
_journal_issue 3
_journal_name_full 'Organic letters'
_journal_page_first 674
_journal_page_last 677
_journal_paper_doi 10.1021/acs.orglett.6b03841
_journal_volume 19
_journal_year 2017
_chemical_formula_moiety 'C29 H28 N2 O3'
_chemical_formula_sum 'C29 H28 N2 O3'
_chemical_formula_weight 452.53
_space_group_crystal_system monoclinic
_space_group_IT_number 5
_space_group_name_Hall 'C 2y'
_space_group_name_H-M_alt 'C 1 2 1'
_atom_sites_solution_hydrogens geom
_audit_creation_method SHELXL-2014/6
_cell_angle_alpha 90
_cell_angle_beta 90.78(3)
_cell_angle_gamma 90
_cell_formula_units_Z 4
_cell_length_a 22.490(7)
_cell_length_b 5.1816(10)
_cell_length_c 20.190(7)
_cell_measurement_reflns_used 4530
_cell_measurement_temperature 173(2)
_cell_measurement_theta_max 20.6
_cell_measurement_theta_min 2.1
_cell_volume 2352.6(12)
_computing_cell_refinement 'X-Area (Stoe & Cie, 2001)'
_computing_data_collection 'X-Area (Stoe & Cie, 2001)'
_computing_data_reduction 'X-Area (Stoe & Cie, 2001)'
_computing_molecular_graphics 'XP in SHELXTL-Plus (Sheldrick, 2008)'
_computing_structure_refinement 'SHELXL-2014/6 (Sheldrick, 2014)'
_diffrn_ambient_temperature 173(2)
_diffrn_measured_fraction_theta_full 0.999
_diffrn_measured_fraction_theta_max 0.969
_diffrn_measurement_device_type 'STOE IPDS II two-circle-diffractometer'
_diffrn_measurement_method \w
_diffrn_radiation_type MoK\a
_diffrn_radiation_wavelength 0.71073
_diffrn_reflns_av_R_equivalents 0.1754
_diffrn_reflns_av_unetI/netI 0.2074
_diffrn_reflns_Laue_measured_fraction_full 0.999
_diffrn_reflns_Laue_measured_fraction_max 0.969
_diffrn_reflns_limit_h_max 26
_diffrn_reflns_limit_h_min -26
_diffrn_reflns_limit_k_max 6
_diffrn_reflns_limit_k_min -6
_diffrn_reflns_limit_l_max 24
_diffrn_reflns_limit_l_min -22
_diffrn_reflns_number 11469
_diffrn_reflns_point_group_measured_fraction_full 0.999
_diffrn_reflns_point_group_measured_fraction_max 0.967
_diffrn_reflns_theta_full 25.000
_diffrn_reflns_theta_max 25.018
_diffrn_reflns_theta_min 2.061
_exptl_absorpt_coefficient_mu 0.083
_exptl_absorpt_correction_T_max 0.886
_exptl_absorpt_correction_T_min 0.852
_exptl_absorpt_correction_type multi-scan
_exptl_absorpt_process_details 'X-Area (Stoe & Cie, 2001)'
_exptl_crystal_colour colourless
_exptl_crystal_density_diffrn 1.278
_exptl_crystal_description needle
_exptl_crystal_F_000 960
_exptl_crystal_size_max 0.120
_exptl_crystal_size_mid 0.030
_exptl_crystal_size_min 0.030
_refine_diff_density_max 0.471
_refine_diff_density_min -0.328
_refine_diff_density_rms 0.100
_refine_ls_abs_structure_details
; 
 Flack x determined using 344 quotients [(I+)-(I-)]/[(I+)+(I-)] 
 (Parsons, Flack and Wagner, Acta Cryst. B69 (2013) 249-259). 
;
_refine_ls_abs_structure_Flack 6.6(10)
_refine_ls_extinction_method none
_refine_ls_goodness_of_fit_ref 0.911
_refine_ls_hydrogen_treatment constr
_refine_ls_matrix_type full
_refine_ls_number_parameters 309
_refine_ls_number_reflns 4036
_refine_ls_number_restraints 451
_refine_ls_restrained_S_all 0.909
_refine_ls_R_factor_all 0.2285
_refine_ls_R_factor_gt 0.1175
_refine_ls_shift/su_max 0.001
_refine_ls_shift/su_mean 0.000
_refine_ls_structure_factor_coef Fsqd
_refine_ls_weighting_details 'w=1/[\s^2^(Fo^2^)+(0.1584P)^2^] where P=(Fo^2^+2Fc^2^)/3'
_refine_ls_weighting_scheme calc
_refine_ls_wR_factor_gt 0.2733
_refine_ls_wR_factor_ref 0.3480
_reflns_Friedel_coverage 0.782
_reflns_Friedel_fraction_full 1.000
_reflns_Friedel_fraction_max 0.965
_reflns_number_gt 1311
_reflns_number_total 4036
_reflns_threshold_expression 'I > 2\s(I)'
_cod_data_source_file 11b.cif
_cod_data_source_block ma8
_cod_original_sg_symbol_H-M 'C 2'
_cod_database_code 1556016
_shelx_space_group_comment
; 
The symmetry employed for this shelxl refinement is uniquely defined 
by the following loop, which should always be used as a source of 
symmetry information in preference to the above space-group names. 
They are only intended as comments. 
;
_shelx_estimated_absorpt_t_min 0.990
_shelx_estimated_absorpt_t_max 0.998
_shelxl_version_number 2014/6

loop_
_space_group_symop_operation_xyz
'x, y, z'
'-x, y, -z'
'x+1/2, y+1/2, z'
'-x+1/2, y+1/2, -z'

loop_
_atom_site_label
_atom_site_type_symbol
_atom_site_fract_x
_atom_site_fract_y
_atom_site_fract_z
_atom_site_U_iso_or_equiv
_atom_site_adp_type
_atom_site_occupancy
_atom_site_site_symmetry_order
_atom_site_calc_flag
_atom_site_refinement_flags_posn
_atom_site_refinement_flags_adp
O1 O 0.3304(5) 0.156(2) 0.3215(9) 0.086(4) Uani 1 1 d . U
O2 O 0.3468(6) 0.266(3) 0.1553(9) 0.101(5) Uani 1 1 d . U
N1 N 0.3138(6) 0.584(3) 0.3206(8) 0.067(4) Uani 1 1 d . U
H1 H 0.3307 0.7364 0.3233 0.081 Uiso 1 1 calc R U
N2 N 0.3227(6) 0.681(3) 0.1761(10) 0.088(5) Uani 1 1 d . U
H2 H 0.3359 0.8402 0.1799 0.105 Uiso 1 1 calc R U
C1 C 0.3453(7) 0.379(3) 0.3282(9) 0.058(4) Uani 1 1 d . U
C2 C 0.2491(7) 0.563(3) 0.3073(10) 0.062(4) Uani 1 1 d . U
H2A H 0.2416 0.3796 0.2942 0.074 Uiso 1 1 calc R U
C3 C 0.2320(7) 0.724(4) 0.2485(11) 0.070(5) Uani 1 1 d . U
H3 H 0.2487 0.9000 0.2564 0.084 Uiso 1 1 calc R U
C4 C 0.2574(7) 0.628(4) 0.1849(11) 0.078(5) Uani 1 1 d . U
H4 H 0.2535 0.4357 0.1864 0.094 Uiso 1 1 calc R U
C5 C 0.3610(8) 0.492(4) 0.1627(11) 0.075(5) Uani 1 1 d . U
C6 C 0.1644(7) 0.752(4) 0.2452(13) 0.090(7) Uani 1 1 d . U
H6A H 0.1532 0.8570 0.2067 0.135 Uiso 1 1 calc R U
H6B H 0.1462 0.5806 0.2411 0.135 Uiso 1 1 calc R U
H6C H 0.1506 0.8355 0.2857 0.135 Uiso 1 1 calc R U
C11 C 0.4105(7) 0.437(3) 0.3472(9) 0.056(4) Uani 1 1 d . U
C12 C 0.4261(8) 0.631(4) 0.3868(13) 0.088(6) Uani 1 1 d . U
H12 H 0.3959 0.7430 0.4024 0.106 Uiso 1 1 calc R U
C13 C 0.4824(11) 0.676(5) 0.4056(15) 0.113(8) Uani 1 1 d . U
H13 H 0.4928 0.8172 0.4336 0.135 Uiso 1 1 calc R U
C14 C 0.5264(9) 0.500(4) 0.3811(12) 0.093(6) Uani 1 1 d . U
H14 H 0.5670 0.5305 0.3918 0.111 Uiso 1 1 calc R U
C15 C 0.5123(10) 0.296(5) 0.3439(13) 0.100(7) Uani 1 1 d . U
H15 H 0.5421 0.1764 0.3311 0.120 Uiso 1 1 calc R U
C16 C 0.4547(8) 0.260(4) 0.3247(12) 0.090(6) Uani 1 1 d . U
H16 H 0.4440 0.1198 0.2968 0.108 Uiso 1 1 calc R U
C21 C 0.2140(9) 0.608(4) 0.3722(11) 0.081(6) Uani 1 1 d . U
C22 C 0.1685(7) 0.456(4) 0.3916(10) 0.064(5) Uani 1 1 d . U
H22 H 0.1565 0.3193 0.3631 0.077 Uiso 1 1 calc R U
C23 C 0.1387(12) 0.487(6) 0.4495(14) 0.106(8) Uani 1 1 d . U
H23 H 0.1093 0.3646 0.4613 0.127 Uiso 1 1 calc R U
C24 C 0.1492(10) 0.674(5) 0.4877(13) 0.093(6) Uani 1 1 d . U
H24 H 0.1267 0.7009 0.5266 0.112 Uiso 1 1 calc R U
C25 C 0.1961(8) 0.844(4) 0.4704(10) 0.067(5) Uani 1 1 d . U
H25 H 0.2077 0.9759 0.5005 0.080 Uiso 1 1 calc R U
C26 C 0.2239(9) 0.822(4) 0.4137(11) 0.081(6) Uani 1 1 d . U
H26 H 0.2510 0.9526 0.4006 0.097 Uiso 1 1 calc R U
C41 C 0.2269(9) 0.708(4) 0.1248(12) 0.085(6) Uani 1 1 d . U
O42 O 0.1826(6) 0.555(3) 0.0996(9) 0.096(5) Uani 1 1 d . U
C43 C 0.1642(9) 0.660(5) 0.0415(12) 0.094(7) Uani 1 1 d . U
C44 C 0.1936(12) 0.894(6) 0.0328(15) 0.116(8) Uani 1 1 d . U
H44 H 0.1880 1.0146 -0.0022 0.139 Uiso 1 1 calc R U
C45 C 0.2320(12) 0.913(6) 0.0851(15) 0.108(7) Uani 1 1 d . U
H45 H 0.2587 1.0521 0.0924 0.129 Uiso 1 1 calc R U
C46 C 0.1164(10) 0.525(6) 0.0064(15) 0.119(9) Uani 1 1 d . U
H46A H 0.1135 0.5893 -0.0392 0.178 Uiso 1 1 calc R U
H46B H 0.0787 0.5556 0.0289 0.178 Uiso 1 1 calc R U
H46C H 0.1249 0.3395 0.0059 0.178 Uiso 1 1 calc R U
C51 C 0.4251(7) 0.567(4) 0.1559(12) 0.095(7) Uani 1 1 d D U
C52 C 0.4453(9) 0.775(4) 0.1934(11) 0.133(9) Uani 1 1 d D U
H52 H 0.4184 0.8706 0.2197 0.159 Uiso 1 1 calc R U
C53 C 0.5055(10) 0.844(5) 0.1922(14) 0.177(12) Uani 1 1 d D U
H53 H 0.5199 0.9817 0.2189 0.212 Uiso 1 1 calc R U
C54 C 0.5439(8) 0.708(5) 0.1516(14) 0.137(9) Uani 1 1 d D U
H54 H 0.5840 0.7633 0.1481 0.165 Uiso 1 1 calc R U
C55 C 0.5249(10) 0.496(5) 0.1162(16) 0.157(11) Uani 1 1 d D U
H55 H 0.5520 0.3992 0.0903 0.188 Uiso 1 1 calc R U
C56 C 0.4647(10) 0.424(5) 0.1191(16) 0.164(11) Uani 1 1 d D U
H56 H 0.4512 0.2759 0.0956 0.197 Uiso 1 1 calc R U

loop_
_atom_site_aniso_label
_atom_site_aniso_U_11
_atom_site_aniso_U_22
_atom_site_aniso_U_33
_atom_site_aniso_U_23
_atom_site_aniso_U_13
_atom_site_aniso_U_12
O1 0.068(7) 0.034(6) 0.155(12) -0.001(7) 0.013(8) 0.009(5)
O2 0.074(8) 0.065(8) 0.164(14) -0.008(10) 0.012(9) -0.009(7)
N1 0.067(7) 0.047(7) 0.087(9) -0.003(7) 0.002(7) 0.005(6)
N2 0.073(8) 0.075(9) 0.116(11) -0.014(8) 0.000(8) 0.006(8)
C1 0.076(9) 0.026(7) 0.073(9) 0.001(7) 0.012(8) 0.009(7)
C2 0.052(7) 0.051(7) 0.082(10) -0.003(8) -0.012(8) -0.012(7)
C3 0.072(9) 0.062(9) 0.076(10) -0.012(8) -0.007(8) -0.018(8)
C4 0.063(8) 0.073(9) 0.098(11) -0.003(9) 0.002(9) -0.010(8)
C5 0.061(8) 0.067(9) 0.097(11) -0.006(9) 0.008(9) 0.001(7)
C6 0.058(10) 0.065(11) 0.147(17) 0.004(12) 0.001(12) 0.027(9)
C11 0.037(7) 0.056(8) 0.077(10) -0.013(8) 0.009(7) 0.006(6)
C12 0.050(8) 0.092(11) 0.123(12) -0.008(10) 0.005(8) 0.033(8)
C13 0.099(11) 0.101(12) 0.137(13) -0.008(10) -0.019(10) 0.001(10)
C14 0.073(9) 0.089(11) 0.116(12) -0.004(10) -0.014(9) -0.004(9)
C15 0.079(10) 0.100(12) 0.121(12) -0.006(10) 0.005(9) 0.011(9)
C16 0.065(9) 0.090(10) 0.115(12) -0.015(10) -0.003(9) -0.003(8)
C21 0.072(9) 0.079(10) 0.092(11) -0.001(9) -0.001(9) -0.006(8)
C22 0.051(8) 0.079(9) 0.062(9) 0.003(8) -0.014(7) -0.007(7)
C23 0.101(11) 0.106(12) 0.111(12) -0.007(11) -0.004(10) -0.013(10)
C24 0.094(10) 0.082(10) 0.104(12) 0.001(10) 0.007(9) 0.012(10)
C25 0.080(9) 0.056(9) 0.064(9) 0.006(8) -0.006(8) -0.014(8)
C26 0.079(9) 0.074(10) 0.090(11) -0.012(9) 0.014(9) 0.005(8)
C41 0.072(9) 0.087(10) 0.096(11) -0.010(9) 0.002(9) 0.002(9)
O42 0.069(7) 0.110(9) 0.109(9) -0.003(8) 0.003(7) -0.008(7)
C43 0.078(10) 0.114(12) 0.090(11) -0.014(10) -0.005(9) -0.003(9)
C44 0.127(12) 0.109(12) 0.112(12) 0.006(11) 0.002(11) 0.003(11)
C45 0.109(12) 0.100(12) 0.114(12) -0.003(10) 0.008(10) 0.003(10)
C46 0.082(13) 0.121(17) 0.15(2) 0.010(16) -0.032(14) -0.006(13)
C51 0.084(10) 0.092(11) 0.110(12) -0.016(10) 0.001(9) 0.013(9)
C52 0.109(13) 0.143(14) 0.147(14) -0.031(11) 0.010(11) -0.011(11)
C53 0.164(16) 0.183(16) 0.184(16) -0.021(12) 0.000(12) -0.017(12)
C54 0.117(12) 0.138(14) 0.156(14) -0.007(11) -0.003(11) -0.009(11)
C55 0.133(14) 0.160(15) 0.179(15) -0.039(12) 0.028(12) 0.003(11)
C56 0.131(13) 0.173(16) 0.188(15) -0.027(12) 0.011(12) -0.007(12)

loop_
_atom_type_symbol
_atom_type_description
_atom_type_scat_dispersion_real
_atom_type_scat_dispersion_imag
_atom_type_scat_source
C C 0.0033 0.0016 'International Tables Vol C Tables 4.2.6.8 and 6.1.1.4'
H H 0.0000 0.0000 'International Tables Vol C Tables 4.2.6.8 and 6.1.1.4'
N N 0.0061 0.0033 'International Tables Vol C Tables 4.2.6.8 and 6.1.1.4'
O O 0.0106 0.0060 'International Tables Vol C Tables 4.2.6.8 and 6.1.1.4'

loop_
_geom_angle_atom_site_label_1
_geom_angle_atom_site_label_2
_geom_angle_atom_site_label_3
_geom_angle
C1 N1 C2 120.1(14)
C1 N1 H1 119.9
C2 N1 H1 119.9
C5 N2 C4 121.6(16)
C5 N2 H2 119.2
C4 N2 H2 119.2
O1 C1 N1 128.5(16)
O1 C1 C11 118.5(14)
N1 C1 C11 113.0(14)
N1 C2 C3 110.2(15)
N1 C2 C21 110.2(15)
C3 C2 C21 117.3(15)
N1 C2 H2A 106.2
C3 C2 H2A 106.2
C21 C2 H2A 106.2
C2 C3 C4 113.6(16)
C2 C3 C6 109.4(18)
C4 C3 C6 112.6(17)
C2 C3 H3 107.0
C4 C3 H3 107.0
C6 C3 H3 107.0
C41 C4 C3 116.3(16)
C41 C4 N2 107.4(18)
C3 C4 N2 115.1(16)
C41 C4 H4 105.7
C3 C4 H4 105.7
N2 C4 H4 105.7
O2 C5 N2 124.0(18)
O2 C5 C51 119.0(19)
N2 C5 C51 117.0(18)
C3 C6 H6A 109.5
C3 C6 H6B 109.5
H6A C6 H6B 109.5
C3 C6 H6C 109.5
H6A C6 H6C 109.5
H6B C6 H6C 109.5
C12 C11 C16 119.8(15)
C12 C11 C1 122.6(14)
C16 C11 C1 117.4(15)
C11 C12 C13 123(2)
C11 C12 H12 118.6
C13 C12 H12 118.6
C12 C13 C14 116(2)
C12 C13 H13 121.8
C14 C13 H13 121.8
C15 C14 C13 123(2)
C15 C14 H14 118.7
C13 C14 H14 118.7
C14 C15 C16 119(2)
C14 C15 H15 120.5
C16 C15 H15 120.5
C15 C16 C11 119(2)
C15 C16 H16 120.4
C11 C16 H16 120.4
C22 C21 C26 114(2)
C22 C21 C2 124(2)
C26 C21 C2 122.6(19)
C21 C22 C23 124(2)
C21 C22 H22 117.9
C23 C22 H22 117.9
C24 C23 C22 122(3)
C24 C23 H23 119.1
C22 C23 H23 119.1
C23 C24 C25 117(3)
C23 C24 H24 121.3
C25 C24 H24 121.3
C26 C25 C24 122(2)
C26 C25 H25 119.2
C24 C25 H25 119.2
C25 C26 C21 121(2)
C25 C26 H26 119.7
C21 C26 H26 119.7
C45 C41 O42 108(2)
C45 C41 C4 134(2)
O42 C41 C4 119(2)
C43 O42 C41 107.5(18)
O42 C43 C44 109(2)
O42 C43 C46 116(2)
C44 C43 C46 135(3)
C45 C44 C43 105(3)
C45 C44 H44 127.4
C43 C44 H44 127.4
C41 C45 C44 111(3)
C41 C45 H45 124.7
C44 C45 H45 124.7
C43 C46 H46A 109.5
C43 C46 H46B 109.5
H46A C46 H46B 109.5
C43 C46 H46C 109.5
H46A C46 H46C 109.5
H46B C46 H46C 109.5
C56 C51 C52 119.9(12)
C56 C51 C5 122.6(18)
C52 C51 C5 117.2(18)
C51 C52 C53 119.8(12)
C51 C52 H52 120.1
C53 C52 H52 120.1
C54 C53 C52 119.4(12)
C54 C53 H53 120.3
C52 C53 H53 120.3
C55 C54 C53 121.3(12)
C55 C54 H54 119.3
C53 C54 H54 119.3
C54 C55 C56 118.7(12)
C54 C55 H55 120.6
C56 C55 H55 120.6
C51 C56 C55 120.6(12)
C51 C56 H56 119.7
C55 C56 H56 119.7

loop_
_geom_bond_atom_site_label_1
_geom_bond_atom_site_label_2
_geom_bond_distance
O1 C1 1.207(18)
O2 C5 1.23(2)
N1 C1 1.29(2)
N1 C2 1.48(2)
N1 H1 0.8800
N2 C5 1.33(2)
N2 C4 1.51(2)
N2 H2 0.8800
C1 C11 1.54(2)
C2 C3 1.50(3)
C2 C21 1.56(3)
C2 H2A 1.0000
C3 C4 1.50(3)
C3 C6 1.53(2)
C3 H3 1.0000
C4 C41 1.45(3)
C4 H4 1.0000
C5 C51 1.50(2)
C6 H6A 0.9800
C6 H6B 0.9800
C6 H6C 0.9800
C11 C12 1.33(3)
C11 C16 1.43(3)
C12 C13 1.34(3)
C12 H12 0.9500
C13 C14 1.44(3)
C13 H13 0.9500
C14 C15 1.33(3)
C14 H14 0.9500
C15 C16 1.36(3)
C15 H15 0.9500
C16 H16 0.9500
C21 C22 1.35(3)
C21 C26 1.41(3)
C22 C23 1.37(3)
C22 H22 0.9500
C23 C24 1.26(3)
C23 H23 0.9500
C24 C25 1.42(3)
C24 H24 0.9500
C25 C26 1.32(3)
C25 H25 0.9500
C26 H26 0.9500
C41 C45 1.33(3)
C41 O42 1.37(2)
O42 C43 1.35(3)
C43 C44 1.39(4)
C43 C46 1.46(3)
C44 C45 1.36(3)
C44 H44 0.9500
C45 H45 0.9500
C46 H46A 0.9800
C46 H46B 0.9800
C46 H46C 0.9800
C51 C56 1.384(13)
C51 C52 1.392(12)
C52 C53 1.399(13)
C52 H52 0.9500
C53 C54 1.390(13)
C53 H53 0.9500
C54 C55 1.378(13)
C54 H54 0.9500
C55 C56 1.406(13)
C55 H55 0.9500
C56 H56 0.9500

loop_
_geom_hbond_atom_site_label_D
_geom_hbond_atom_site_label_H
_geom_hbond_atom_site_label_A
_geom_hbond_distance_DH
_geom_hbond_distance_HA
_geom_hbond_distance_DA
_geom_hbond_angle_DHA
_geom_hbond_site_symmetry_A
N1 H1 O1 0.88 2.18 2.991(17) 153.9 1_565
N2 H2 O2 0.88 2.27 3.11(2) 158.1 1_565

loop_
_geom_torsion_atom_site_label_1
_geom_torsion_atom_site_label_2
_geom_torsion_atom_site_label_3
_geom_torsion_atom_site_label_4
_geom_torsion
C2 N1 C1 O1 6(3)
C2 N1 C1 C11 -175.3(16)
C1 N1 C2 C3 -129.5(18)
C1 N1 C2 C21 100(2)
N1 C2 C3 C4 66.4(18)
C21 C2 C3 C4 -166.4(16)
N1 C2 C3 C6 -166.8(15)
C21 C2 C3 C6 -40(2)
C2 C3 C4 C41 158.0(17)
C6 C3 C4 C41 33(2)
C2 C3 C4 N2 -75(2)
C6 C3 C4 N2 159.9(17)
C5 N2 C4 C41 -103(2)
C5 N2 C4 C3 126(2)
C4 N2 C5 O2 1(4)
C4 N2 C5 C51 -179(2)
O1 C1 C11 C12 -145(2)
N1 C1 C11 C12 36(3)
O1 C1 C11 C16 31(3)
N1 C1 C11 C16 -148.5(19)
C16 C11 C12 C13 2(4)
C1 C11 C12 C13 177(2)
C11 C12 C13 C14 -1(4)
C12 C13 C14 C15 -3(4)
C13 C14 C15 C16 4(4)
C14 C15 C16 C11 -3(4)
C12 C11 C16 C15 -1(3)
C1 C11 C16 C15 -176(2)
N1 C2 C21 C22 -134.1(17)
C3 C2 C21 C22 99(2)
N1 C2 C21 C26 51(2)
C3 C2 C21 C26 -76(2)
C26 C21 C22 C23 -7(3)
C2 C21 C22 C23 177.5(19)
C21 C22 C23 C24 5(4)
C22 C23 C24 C25 -4(3)
C23 C24 C25 C26 6(3)
C24 C25 C26 C21 -9(3)
C22 C21 C26 C25 9(3)
C2 C21 C26 C25 -175.4(17)
C3 C4 C41 C45 88(3)
N2 C4 C41 C45 -42(4)
C3 C4 C41 O42 -91(2)
N2 C4 C41 O42 138.4(18)
C45 C41 O42 C43 5(2)
C4 C41 O42 C43 -176(2)
C41 O42 C43 C44 -5(3)
C41 O42 C43 C46 -180(2)
O42 C43 C44 C45 4(3)
C46 C43 C44 C45 177(3)
O42 C41 C45 C44 -2(3)
C4 C41 C45 C44 178(2)
C43 C44 C45 C41 -1(3)
O2 C5 C51 C56 25(4)
N2 C5 C51 C56 -155(2)
O2 C5 C51 C52 -150(2)
N2 C5 C51 C52 31(3)
C56 C51 C52 C53 2(2)
C5 C51 C52 C53 176(2)
C51 C52 C53 C54 2(3)
C52 C53 C54 C55 -5(4)
C53 C54 C55 C56 3(5)
C52 C51 C56 C55 -4(4)
C5 C51 C56 C55 -178(3)
C54 C55 C56 C51 1(5)
